data_7251124
loop_
_publ_author_name
'Rao, Feiyang'
'Hu, Kui'
'He, Yuanxiang'
'Zuo, Ziyi'
'Lv, Shiming'
'Geng, Shu'
'Pan, Li'
'Wang, Hongmei'
'Huang, Feng'

_publ_section_title
;
 Mechanism-controlled switchable regioselective O- and N-cyclization
 alkenylation of alkenylbenzamides via dual photoredox and cobalt
 catalysis
;
_journal_issue 44
_journal_name_full 'Green Chemistry'
_journal_page_first 14328
_journal_page_last 14337
_journal_paper_doi 10.1039/D5GC04510J
_journal_volume 27
_journal_year 2025
_chemical_formula_moiety 'C17 H15 N O'
_chemical_formula_sum 'C17 H15 N O'
_chemical_formula_weight 249.30
_space_group_crystal_system triclinic
_space_group_IT_number 2
_space_group_name_Hall '-P 1'
_space_group_name_H-M_alt 'P -1'
_atom_sites_solution_hydrogens geom
_atom_sites_solution_primary dual
_audit_creation_date 2023-08-04
_audit_creation_method
;
Olex2 1.5
(compiled 2022.04.07 svn.rca3783a0 for OlexSys, GUI svn.r6498)
;
_audit_update_record
;
2025-02-18 deposited with the CCDC.	2025-10-02 downloaded from the CCDC.
;
_cell_angle_alpha 82.150(2)
_cell_angle_beta 86.291(2)
_cell_angle_gamma 82.644(2)
_cell_formula_units_Z 2
_cell_length_a 6.24510(10)
_cell_length_b 9.7295(2)
_cell_length_c 11.3595(2)
_cell_measurement_reflns_used 4763
_cell_measurement_temperature 293(2)
_cell_measurement_theta_max 68.1120
_cell_measurement_theta_min 3.9290
_cell_volume 677.34(2)
_computing_cell_refinement 'CrysAlisPro 1.171.41.89a (Rigaku OD, 2020)'
_computing_data_collection 'CrysAlisPro 1.171.41.89a (Rigaku OD, 2020)'
_computing_data_reduction 'CrysAlisPro 1.171.41.89a (Rigaku OD, 2020)'
_computing_molecular_graphics 'Olex2 1.5 (Dolomanov et al., 2009)'
_computing_publication_material 'Olex2 1.5 (Dolomanov et al., 2009)'
_computing_structure_refinement 'SHELXL 2019/2 (Sheldrick, 2015)'
_computing_structure_solution 'SHELXT 2018/2 (Sheldrick, 2018)'
_diffrn_ambient_temperature 293(2)
_diffrn_detector 'Hybrid Pixel Array Detector'
_diffrn_detector_area_resol_mean 10.0000
_diffrn_measured_fraction_theta_full 0.969
_diffrn_measured_fraction_theta_max 0.964
_diffrn_measurement_details
;
List of Runs (angles in degrees, time in seconds):

  # Type    Start    End  Width  t~exp~   \w     \q     \k     \f   Frames
#--------------------------------------------------------------------------
  1  \w     -9.00  82.00   0.50    0.50    --   42.00   1.00  -8.00  182
  2  \w    -44.00 -18.00   0.50    0.50    --   42.00  -1.00 169.00   52
  3  \w    155.00 180.00   0.50    0.50    --   93.70   1.00  -8.00   50
  4  \w     92.00 136.00   0.50    0.50    --   93.70   1.00  -8.00   88
  5  \w     18.00  50.00   0.50    0.50    --   42.00 -77.00  90.00   64
  6  \w    -46.00  32.00   0.50    0.50    --   42.00 -82.00-180.00  156
  7  \w    -21.00   4.00   0.50    0.50    --   42.00 -54.00 -90.00   50
  8  \w     37.00  68.00   0.50    0.50    --   42.00 -82.00-150.00   62
  9  \w     80.00 130.00   0.50    0.50    --   42.00  65.00-180.00  100
 10  \w     23.00  65.00   0.50    0.50    --   42.00 -65.00 -30.00   84
 11  \w    -44.00  14.00   0.50    0.50    --   42.00 -65.00 -30.00  116
 12  \w     16.00  46.00   0.50    0.50    --   42.00 -54.00 -90.00   60
 13  \w    -43.00   1.00   0.50    0.50    --   42.00 -77.00  90.00   88
 14  \w    -42.00  19.00   0.50    0.50    --   42.00 -82.00-150.00  122
 15  \w     12.00  71.00   0.50    0.50    --   42.00 -43.00-180.00  118
 16  \w     36.00  63.00   0.50    0.50    --   42.00 -82.00-180.00   54
 17  \w    -16.00  68.00   0.50    0.50    --   42.00 -82.00  30.00  168
 18  \w     70.00 115.00   0.50    0.50    --   93.70 -82.00   0.00   90
 19  \w      4.00  65.00   0.50    0.50    --   93.70 -82.00   0.00  122
 20  \w     82.00 176.00   0.50    0.50    --   93.70  50.00 -90.00  188
 21  \w    142.00 183.00   0.50    0.50    --   93.70  50.00-150.00   82
 22  \w      4.00 121.00   0.50    0.50    --   93.70 -82.00 -60.00  234
 23  \w     60.00 117.00   0.50    0.50    --   93.70 -68.00  60.00  114
 24  \w     96.00 124.00   0.50    0.50    --   93.70 -33.00 -90.00   56
 25  \w     10.00  49.00   0.50    0.50    --   93.70 -33.00 -90.00   78
 26  \w     75.00 114.00   0.50    0.50    --   93.70  50.00-150.00   78
 27  \w     39.00  84.00   0.50    0.50    --   93.70 -82.00  90.00   90
 28  \w      5.00  93.00   0.50    0.50    --   93.70 -82.00-150.00  176
 29  \w     65.00  90.00   0.50    0.50    --   93.70 -82.00-180.00   50
 30  \w     33.00  74.00   0.50    0.50    --   93.70 -82.00 -30.00   82
 31  \w     79.00 104.00   0.50    0.50    --   93.70 -82.00  60.00   50
 32  \w     62.00  88.00   0.50    0.50    --   93.70 -82.00-120.00   52
 33  \w     80.00 174.00   0.50    0.50    --   93.70  68.00 150.00  188
 34  \w      5.00  60.00   0.50    0.50    --   93.70 -82.00-120.00  110
 35  \w     70.00 102.00   0.50    0.50    --   93.70  68.00  60.00   64
 36  \w     48.00  75.00   0.50    0.50    --   93.70 -82.00  60.00   54
 37  \w     32.00  60.00   0.50    0.50    --   93.70 -82.00-180.00   56
 38  \w      4.00  88.00   0.50    0.50    --   93.70 -82.00 -90.00  168
 39  \w     14.00  40.00   0.50    0.50    --   93.70 -68.00  60.00   52
 40  \w      5.00  99.00   0.50    0.50    --   93.70 -82.00 120.00  188
 41  \w      4.00  69.00   0.50    0.50    --   93.70  -1.00 169.00  130
;
_diffrn_measurement_device 'four-circle diffractometer'
_diffrn_measurement_device_type 'XtaLAB Pro II AFC12 (RINC): Kappa single'
_diffrn_measurement_method '\w scans'
_diffrn_orient_matrix_type 'CrysAlisPro convention (1999,Acta A55,543-557)'
_diffrn_orient_matrix_UB_11 0.1955202000
_diffrn_orient_matrix_UB_12 0.0818238000
_diffrn_orient_matrix_UB_13 -0.0000822000
_diffrn_orient_matrix_UB_21 0.1538191000
_diffrn_orient_matrix_UB_22 -0.1369818000
_diffrn_orient_matrix_UB_23 -0.0007618000
_diffrn_orient_matrix_UB_31 0.0109926000
_diffrn_orient_matrix_UB_32 0.0215851000
_diffrn_orient_matrix_UB_33 -0.1370581000
_diffrn_radiation_monochromator mirror
_diffrn_radiation_probe x-ray
_diffrn_radiation_type 'Cu K\a'
_diffrn_radiation_wavelength 1.54178
_diffrn_reflns_av_R_equivalents 0.0256
_diffrn_reflns_av_unetI/netI 0.0255
_diffrn_reflns_Laue_measured_fraction_full 0.969
_diffrn_reflns_Laue_measured_fraction_max 0.964
_diffrn_reflns_limit_h_max 7
_diffrn_reflns_limit_h_min -7
_diffrn_reflns_limit_k_max 11
_diffrn_reflns_limit_k_min -11
_diffrn_reflns_limit_l_max 9
_diffrn_reflns_limit_l_min -13
_diffrn_reflns_number 5735
_diffrn_reflns_point_group_measured_fraction_full 0.969
_diffrn_reflns_point_group_measured_fraction_max 0.964
_diffrn_reflns_theta_full 67.679
_diffrn_reflns_theta_max 68.050
_diffrn_reflns_theta_min 3.933
_diffrn_source 'micro-focus sealed X-ray tube'
_diffrn_source_type 'Rigaku (Cu) X-ray Source'
_exptl_absorpt_coefficient_mu 0.595
_exptl_absorpt_correction_T_max 1.00000
_exptl_absorpt_correction_T_min 0.11574
_exptl_absorpt_correction_type multi-scan
_exptl_absorpt_process_details
;
CrysAlisPro 1.171.41.89a (Rigaku Oxford Diffraction, 2020)
Empirical absorption correction using spherical harmonics,
implemented in SCALE3 ABSPACK scaling algorithm.
;
_exptl_crystal_colour colourless
_exptl_crystal_colour_primary colourless
_exptl_crystal_density_diffrn 1.222
_exptl_crystal_description block
_exptl_crystal_F_000 264
_exptl_crystal_size_max 0.16
_exptl_crystal_size_mid 0.15
_exptl_crystal_size_min 0.14
_refine_diff_density_max 0.167
_refine_diff_density_min -0.251
_refine_diff_density_rms 0.047
_refine_ls_extinction_coef 0.124(6)
_refine_ls_extinction_expression Fc^*^=kFc[1+0.001xFc^2^\l^3^/sin(2\q)]^-1/4^
_refine_ls_extinction_method 'SHELXL-2019/2 (Sheldrick 2019)'
_refine_ls_goodness_of_fit_ref 1.055
_refine_ls_hydrogen_treatment constr
_refine_ls_matrix_type full
_refine_ls_number_parameters 174
_refine_ls_number_reflns 2384
_refine_ls_number_restraints 0
_refine_ls_restrained_S_all 1.055
_refine_ls_R_factor_all 0.0483
_refine_ls_R_factor_gt 0.0462
_refine_ls_shift/su_max 0.000
_refine_ls_shift/su_mean 0.000
_refine_ls_structure_factor_coef Fsqd
_refine_ls_weighting_details 'w=1/[\s^2^(Fo^2^)+(0.0768P)^2^+0.0825P] where P=(Fo^2^+2Fc^2^)/3'
_refine_ls_weighting_scheme calc
_refine_ls_wR_factor_gt 0.1235
_refine_ls_wR_factor_ref 0.1257
_reflns_Friedel_coverage 0.000
_reflns_number_gt 2217
_reflns_number_total 2384
_reflns_threshold_expression 'I > 2\s(I)'
_cod_data_source_file d5gc04510j2.cif
_cod_data_source_block a
_cod_depositor_comments 'Adding full bibliography for 7251123--7251124.cif.'
_cod_database_code 7251124
_shelx_shelxl_version_number 2019/2
_shelx_space_group_comment
;
The symmetry employed for this shelxl refinement is uniquely defined
by the following loop, which should always be used as a source of
symmetry information in preference to the above space-group names.
They are only intended as comments.
;
_shelx_estimated_absorpt_t_max 0.921
_shelx_estimated_absorpt_t_min 0.911
_olex2_refinement_description
;
1. Fixed Uiso
 At 1.2 times of:
  All C(H) groups, All C(H,H) groups
 At 1.5 times of:
  All C(H,H,H) groups
2.a Ternary CH refined with riding coordinates:
 C14(H14)
2.b Aromatic/amide H refined with riding coordinates:
 C9(H9), C12(H12), C2(H2), C6(H6), C10(H10), C11(H11), C3(H3), C4(H4), C5(H5)
2.c X=CH2 refined with riding coordinates:
 C16(H16A,H16B)
2.d Idealised Me refined as rotating group:
 C17(H17A,H17B,H17C)
;
_olex2_submission_special_instructions 'No special instructions were received'
_oxdiff_exptl_absorpt_empirical_details
;
Empirical correction (ABSPACK) includes:
- Absorption correction using spherical harmonics
- Frame scaling
;
_oxdiff_exptl_absorpt_empirical_full_max 7.163
_oxdiff_exptl_absorpt_empirical_full_min 0.504

loop_
_space_group_symop_operation_xyz
'x, y, z'
'-x, -y, -z'

loop_
_atom_site_label
_atom_site_type_symbol
_atom_site_fract_x
_atom_site_fract_y
_atom_site_fract_z
_atom_site_U_iso_or_equiv
_atom_site_adp_type
_atom_site_occupancy
_atom_site_site_symmetry_order
_atom_site_calc_flag
_atom_site_refinement_flags_posn
_atom_site_refinement_flags_adp
_atom_site_refinement_flags_occupancy
_atom_site_disorder_assembly
_atom_site_disorder_group
O1 O 0.47181(14) 0.56825(9) 0.75366(8) 0.0486(3) Uani 1 1 d . . . . .
N1 N 0.12791(17) 0.63272(11) 0.67903(10) 0.0468(3) Uani 1 1 d . . . . .
C13 C 0.5632(2) 0.36412(13) 0.66760(11) 0.0424(3) Uani 1 1 d . . . . .
C14 C 0.6474(2) 0.45386(13) 0.74654(12) 0.0442(3) Uani 1 1 d . . . . .
H14 H 0.777039 0.491020 0.708387 0.053 Uiso 1 1 calc R U . . .
C8 C 0.3586(2) 0.42197(13) 0.63411(11) 0.0424(3) Uani 1 1 d . . . . .
C15 C 0.6957(2) 0.38290(13) 0.86996(12) 0.0469(4) Uani 1 1 d . . . . .
C1 C 0.0901(2) 0.75568(13) 0.73561(12) 0.0451(3) Uani 1 1 d . . . . .
C7 C 0.3038(2) 0.55150(13) 0.68805(11) 0.0413(3) Uani 1 1 d . . . . .
C9 C 0.2411(2) 0.35745(15) 0.56317(13) 0.0519(4) Uani 1 1 d . . . . .
H9 H 0.103063 0.396270 0.541539 0.062 Uiso 1 1 calc R U . . .
C12 C 0.6581(2) 0.23957(15) 0.62999(13) 0.0519(4) Uani 1 1 d . . . . .
H12 H 0.795755 0.200419 0.652014 0.062 Uiso 1 1 calc R U . . .
C2 C -0.1163(2) 0.78836(15) 0.78492(14) 0.0562(4) Uani 1 1 d . . . . .
H2 H -0.221099 0.729484 0.781057 0.067 Uiso 1 1 calc R U . . .
C6 C 0.2418(2) 0.84733(15) 0.73951(14) 0.0553(4) Uani 1 1 d . . . . .
H6 H 0.380714 0.827539 0.706557 0.066 Uiso 1 1 calc R U . . .
C10 C 0.3353(3) 0.23348(16) 0.52545(14) 0.0605(4) Uani 1 1 d . . . . .
H10 H 0.260234 0.188223 0.477279 0.073 Uiso 1 1 calc R U . . .
C11 C 0.5409(3) 0.17594(16) 0.55881(14) 0.0605(4) Uani 1 1 d . . . . .
H11 H 0.601191 0.092404 0.532509 0.073 Uiso 1 1 calc R U . . .
C3 C -0.1677(3) 0.90753(17) 0.83971(16) 0.0659(5) Uani 1 1 d . . . . .
H3 H -0.305447 0.926993 0.874236 0.079 Uiso 1 1 calc R U . . .
C4 C -0.0161(3) 0.99743(16) 0.84343(15) 0.0652(5) Uani 1 1 d . . . . .
H4 H -0.050823 1.077575 0.880318 0.078 Uiso 1 1 calc R U . . .
C17 C 0.5188(3) 0.3157(2) 0.94050(15) 0.0686(5) Uani 1 1 d . . . . .
H17A H 0.395507 0.384278 0.948561 0.103 Uiso 1 1 calc R U . . .
H17B H 0.567304 0.277106 1.017919 0.103 Uiso 1 1 calc R U . . .
H17C H 0.479406 0.242547 0.900511 0.103 Uiso 1 1 calc R U . . .
C16 C 0.8892(3) 0.38099(18) 0.90946(16) 0.0666(5) Uani 1 1 d . . . . .
H16A H 0.921213 0.336084 0.985015 0.080 Uiso 1 1 calc R U . . .
H16B H 0.994242 0.424555 0.861875 0.080 Uiso 1 1 calc R U . . .
C5 C 0.1874(3) 0.96787(16) 0.79212(16) 0.0641(4) Uani 1 1 d . . . . .
H5 H 0.289246 1.029563 0.792847 0.077 Uiso 1 1 calc R U . . .

loop_
_atom_site_aniso_label
_atom_site_aniso_U_11
_atom_site_aniso_U_22
_atom_site_aniso_U_33
_atom_site_aniso_U_23
_atom_site_aniso_U_13
_atom_site_aniso_U_12
O1 0.0469(5) 0.0415(5) 0.0587(6) -0.0151(4) -0.0180(4) 0.0069(4)
N1 0.0446(6) 0.0432(6) 0.0522(7) -0.0102(5) -0.0098(5) 0.0038(5)
C13 0.0442(7) 0.0419(7) 0.0399(7) -0.0054(5) -0.0041(5) 0.0004(5)
C14 0.0398(6) 0.0413(7) 0.0508(8) -0.0091(5) -0.0072(5) 0.0035(5)
C8 0.0460(7) 0.0408(7) 0.0397(7) -0.0053(5) -0.0058(5) -0.0001(5)
C15 0.0480(7) 0.0431(7) 0.0499(8) -0.0119(5) -0.0117(5) 0.0046(5)
C1 0.0484(7) 0.0405(7) 0.0448(7) -0.0048(5) -0.0122(5) 0.0053(5)
C7 0.0422(6) 0.0406(6) 0.0412(7) -0.0060(5) -0.0074(5) -0.0019(5)
C9 0.0552(8) 0.0510(8) 0.0504(8) -0.0096(6) -0.0151(6) -0.0001(6)
C12 0.0523(8) 0.0490(8) 0.0523(8) -0.0105(6) -0.0051(6) 0.0077(6)
C2 0.0477(8) 0.0487(8) 0.0710(10) -0.0115(7) -0.0075(6) 0.0050(6)
C6 0.0534(8) 0.0477(8) 0.0637(10) -0.0080(6) -0.0058(6) 0.0000(6)
C10 0.0753(10) 0.0542(8) 0.0563(9) -0.0190(7) -0.0184(7) -0.0040(7)
C11 0.0751(10) 0.0492(8) 0.0577(9) -0.0194(6) -0.0075(7) 0.0059(7)
C3 0.0616(9) 0.0571(9) 0.0754(11) -0.0157(8) -0.0011(7) 0.0133(7)
C4 0.0828(11) 0.0451(8) 0.0657(10) -0.0157(7) -0.0139(8) 0.0144(7)
C17 0.0684(10) 0.0831(12) 0.0531(9) -0.0017(8) -0.0058(7) -0.0106(8)
C16 0.0599(9) 0.0739(11) 0.0651(10) -0.0031(8) -0.0245(7) -0.0006(8)
C5 0.0732(10) 0.0440(8) 0.0765(11) -0.0103(7) -0.0167(8) -0.0032(7)

loop_
_atom_type_symbol
_atom_type_description
_atom_type_scat_dispersion_real
_atom_type_scat_dispersion_imag
_atom_type_scat_source
C C 0.0181 0.0091 'International Tables Vol C Tables 4.2.6.8 and 6.1.1.4'
H H 0.0000 0.0000 'International Tables Vol C Tables 4.2.6.8 and 6.1.1.4'
N N 0.0311 0.0180 'International Tables Vol C Tables 4.2.6.8 and 6.1.1.4'
O O 0.0492 0.0322 'International Tables Vol C Tables 4.2.6.8 and 6.1.1.4'

loop_
_geom_angle_atom_site_label_1
_geom_angle_atom_site_label_2
_geom_angle_atom_site_label_3
_geom_angle
_geom_angle_site_symmetry_1
_geom_angle_site_symmetry_3
_geom_angle_publ_flag
C7 O1 C14 110.94(9) . . ?
C7 N1 C1 122.00(11) . . ?
C8 C13 C14 109.49(11) . . ?
C8 C13 C12 120.84(13) . . ?
C12 C13 C14 129.66(12) . . ?
O1 C14 C13 103.32(9) . . ?
O1 C14 H14 109.6 . . ?
O1 C14 C15 109.51(10) . . ?
C13 C14 H14 109.6 . . ?
C13 C14 C15 114.88(11) . . ?
C15 C14 H14 109.6 . . ?
C13 C8 C7 107.84(11) . . ?
C9 C8 C13 121.35(12) . . ?
C9 C8 C7 130.80(12) . . ?
C17 C15 C14 117.31(12) . . ?
C16 C15 C14 119.38(14) . . ?
C16 C15 C17 123.30(15) . . ?
C2 C1 N1 117.01(12) . . ?
C2 C1 C6 118.54(13) . . ?
C6 C1 N1 124.38(12) . . ?
O1 C7 C8 108.40(10) . . ?
N1 C7 O1 125.21(12) . . ?
N1 C7 C8 126.35(12) . . ?
C8 C9 H9 121.0 . . ?
C10 C9 C8 117.93(13) . . ?
C10 C9 H9 121.0 . . ?
C13 C12 H12 121.2 . . ?
C11 C12 C13 117.65(13) . . ?
C11 C12 H12 121.2 . . ?
C1 C2 H2 119.7 . . ?
C3 C2 C1 120.67(14) . . ?
C3 C2 H2 119.7 . . ?
C1 C6 H6 119.8 . . ?
C5 C6 C1 120.33(14) . . ?
C5 C6 H6 119.8 . . ?
C9 C10 H10 119.7 . . ?
C9 C10 C11 120.60(14) . . ?
C11 C10 H10 119.7 . . ?
C12 C11 C10 121.64(13) . . ?
C12 C11 H11 119.2 . . ?
C10 C11 H11 119.2 . . ?
C2 C3 H3 119.8 . . ?
C4 C3 C2 120.33(15) . . ?
C4 C3 H3 119.8 . . ?
C3 C4 H4 120.3 . . ?
C3 C4 C5 119.47(14) . . ?
C5 C4 H4 120.3 . . ?
C15 C17 H17A 109.5 . . ?
C15 C17 H17B 109.5 . . ?
C15 C17 H17C 109.5 . . ?
H17A C17 H17B 109.5 . . ?
H17A C17 H17C 109.5 . . ?
H17B C17 H17C 109.5 . . ?
C15 C16 H16A 120.0 . . ?
C15 C16 H16B 120.0 . . ?
H16A C16 H16B 120.0 . . ?
C6 C5 H5 119.7 . . ?
C4 C5 C6 120.62(15) . . ?
C4 C5 H5 119.7 . . ?

loop_
_geom_bond_atom_site_label_1
_geom_bond_atom_site_label_2
_geom_bond_distance
_geom_bond_site_symmetry_2
_geom_bond_publ_flag
O1 C14 1.4659(14) . ?
O1 C7 1.3642(15) . ?
N1 C1 1.4206(16) . ?
N1 C7 1.2696(16) . ?
C13 C14 1.4951(18) . ?
C13 C8 1.3837(17) . ?
C13 C12 1.3881(18) . ?
C14 H14 0.9800 . ?
C14 C15 1.5066(19) . ?
C8 C7 1.4677(17) . ?
C8 C9 1.3837(19) . ?
C15 C17 1.489(2) . ?
C15 C16 1.313(2) . ?
C1 C2 1.388(2) . ?
C1 C6 1.388(2) . ?
C9 H9 0.9300 . ?
C9 C10 1.383(2) . ?
C12 H12 0.9300 . ?
C12 C11 1.379(2) . ?
C2 H2 0.9300 . ?
C2 C3 1.382(2) . ?
C6 H6 0.9300 . ?
C6 C5 1.382(2) . ?
C10 H10 0.9300 . ?
C10 C11 1.388(2) . ?
C11 H11 0.9300 . ?
C3 H3 0.9300 . ?
C3 C4 1.375(3) . ?
C4 H4 0.9300 . ?
C4 C5 1.376(3) . ?
C17 H17A 0.9600 . ?
C17 H17B 0.9600 . ?
C17 H17C 0.9600 . ?
C16 H16A 0.9300 . ?
C16 H16B 0.9300 . ?
C5 H5 0.9300 . ?

loop_
_geom_torsion_atom_site_label_1
_geom_torsion_atom_site_label_2
_geom_torsion_atom_site_label_3
_geom_torsion_atom_site_label_4
_geom_torsion
_geom_torsion_site_symmetry_1
_geom_torsion_site_symmetry_2
_geom_torsion_site_symmetry_3
_geom_torsion_site_symmetry_4
_geom_torsion_publ_flag
O1 C14 C15 C17 61.58(16) . . . . ?
O1 C14 C15 C16 -119.44(15) . . . . ?
N1 C1 C2 C3 -178.83(13) . . . . ?
N1 C1 C6 C5 177.11(13) . . . . ?
C13 C14 C15 C17 -54.13(17) . . . . ?
C13 C14 C15 C16 124.85(15) . . . . ?
C13 C8 C7 O1 -0.97(14) . . . . ?
C13 C8 C7 N1 -178.91(12) . . . . ?
C13 C8 C9 C10 -0.6(2) . . . . ?
C13 C12 C11 C10 0.0(2) . . . . ?
C14 O1 C7 N1 178.68(12) . . . . ?
C14 O1 C7 C8 0.71(14) . . . . ?
C14 C13 C8 C7 0.84(15) . . . . ?
C14 C13 C8 C9 -178.29(12) . . . . ?
C14 C13 C12 C11 178.37(14) . . . . ?
C8 C13 C14 O1 -0.42(14) . . . . ?
C8 C13 C14 C15 118.80(12) . . . . ?
C8 C13 C12 C11 -0.2(2) . . . . ?
C8 C9 C10 C11 0.4(2) . . . . ?
C1 N1 C7 O1 2.0(2) . . . . ?
C1 N1 C7 C8 179.57(12) . . . . ?
C1 C2 C3 C4 1.7(2) . . . . ?
C1 C6 C5 C4 1.3(2) . . . . ?
C7 O1 C14 C13 -0.20(13) . . . . ?
C7 O1 C14 C15 -123.06(11) . . . . ?
C7 N1 C1 C2 -141.04(14) . . . . ?
C7 N1 C1 C6 42.2(2) . . . . ?
C7 C8 C9 C10 -179.54(14) . . . . ?
C9 C8 C7 O1 178.05(14) . . . . ?
C9 C8 C7 N1 0.1(2) . . . . ?
C9 C10 C11 C12 -0.1(3) . . . . ?
C12 C13 C14 O1 -179.14(13) . . . . ?
C12 C13 C14 C15 -59.92(19) . . . . ?
C12 C13 C8 C7 179.69(12) . . . . ?
C12 C13 C8 C9 0.6(2) . . . . ?
C2 C1 C6 C5 0.4(2) . . . . ?
C2 C3 C4 C5 0.0(3) . . . . ?
C6 C1 C2 C3 -1.8(2) . . . . ?
C3 C4 C5 C6 -1.5(3) . . . . ?
